data_1507086
loop_
_publ_author_name
'Ma, Shengming'
'Jiao, Ning'
'Zheng, Zilong'
'Ma, Zhichao'
'Lu, Zhan'
'Ye, Longwu'
'Deng, Youqian'
'Chen, Guofei'

_publ_section_title
;
 Cu- and Pd-catalyzed asymmetric one-pot tandem addition-cyclization
 reaction of 2-(2',3'-alkadienyl)-beta-keto esters, organic halides, and
 dibenzyl azodicarboxylate: an effective protocol for the enantioselective
 synthesis of pyrazolidine derivatives.
;
_journal_issue 13
_journal_name_full 'Organic letters'
_journal_page_first 2193
_journal_page_last 2196
_journal_paper_doi 10.1021/ol0493498
_journal_volume 6
_journal_year 2004
_chemical_formula_sum 'C32 H31 Br N2 O7'
_chemical_formula_weight 635.50
_chemical_name_systematic
; 
 ? 
;
_space_group_IT_number 19
_symmetry_cell_setting orthorhombic
_symmetry_space_group_name_Hall 'P 2ac 2ab'
_symmetry_space_group_name_H-M 'P 21 21 21'
_atom_sites_solution_hydrogens geom
_atom_sites_solution_primary direct
_atom_sites_solution_secondary difmap
_audit_creation_method SHELXL-97
_cell_angle_alpha 90.00
_cell_angle_beta 90.00
_cell_angle_gamma 90.00
_cell_formula_units_Z 4
_cell_length_a 8.9635(9)
_cell_length_b 10.2834(11)
_cell_length_c 32.786(4)
_cell_measurement_reflns_used 3393
_cell_measurement_temperature 293(2)
_cell_measurement_theta_max 47.603
_cell_measurement_theta_min 4.676
_cell_volume 3022.1(6)
_computing_cell_refinement 'Bruker SMART'
_computing_data_collection 'Bruker SMART'
_computing_data_reduction 'Bruker SHELXTL'
_computing_molecular_graphics 'Bruker SHELXTL'
_computing_publication_material 'Bruker SHELXTL'
_computing_structure_refinement 'SHELXL-97 (Sheldrick, 1997)'
_computing_structure_solution 'SHELXS-97 (Sheldrick, 1990)'
_diffrn_ambient_temperature 293(2)
_diffrn_measured_fraction_theta_full 0.961
_diffrn_measured_fraction_theta_max 0.961
_diffrn_measurement_device_type 'CCD area detector'
_diffrn_measurement_method 'phi and omega scans'
_diffrn_radiation_monochromator graphite
_diffrn_radiation_source 'fine-focus sealed tube'
_diffrn_radiation_type MoK\a
_diffrn_radiation_wavelength 0.71073
_diffrn_reflns_av_R_equivalents 0.0975
_diffrn_reflns_av_sigmaI/netI 0.1194
_diffrn_reflns_limit_h_max 11
_diffrn_reflns_limit_h_min -10
_diffrn_reflns_limit_k_max 13
_diffrn_reflns_limit_k_min -13
_diffrn_reflns_limit_l_max 43
_diffrn_reflns_limit_l_min -35
_diffrn_reflns_number 18496
_diffrn_reflns_theta_full 28.36
_diffrn_reflns_theta_max 28.36
_diffrn_reflns_theta_min 2.08
_exptl_absorpt_coefficient_mu 1.410
_exptl_absorpt_correction_T_max 1.00000
_exptl_absorpt_correction_T_min 0.58194
_exptl_absorpt_correction_type empirical
_exptl_crystal_colour colourless
_exptl_crystal_density_diffrn 1.397
_exptl_crystal_density_method 'not measured'
_exptl_crystal_F_000 1312
_exptl_crystal_size_max 0.515
_exptl_crystal_size_mid 0.510
_exptl_crystal_size_min 0.375
_refine_diff_density_max 0.300
_refine_diff_density_min -0.350
_refine_diff_density_rms 0.041
_refine_ls_abs_structure_details 'Flack H D (1983), Acta Cryst. A39, 876-881'
_refine_ls_abs_structure_Flack -0.001(7)
_refine_ls_extinction_coef 0.0055(3)
_refine_ls_extinction_expression Fc^*^=kFc[1+0.001xFc^2^\l^3^/sin(2\q)]^-1/4^
_refine_ls_extinction_method SHELXL
_refine_ls_goodness_of_fit_ref 0.797
_refine_ls_hydrogen_treatment mixed
_refine_ls_matrix_type full
_refine_ls_number_parameters 425
_refine_ls_number_reflns 7023
_refine_ls_number_restraints 8
_refine_ls_restrained_S_all 0.797
_refine_ls_R_factor_all 0.1077
_refine_ls_R_factor_gt 0.0469
_refine_ls_shift/su_max 0.007
_refine_ls_shift/su_mean 0.000
_refine_ls_structure_factor_coef Fsqd
_refine_ls_weighting_details 'calc w=1/[\s^2^(Fo^2^)+(0.0271P)^2^+0.0000P] where P=(Fo^2^+2Fc^2^)/3'
_refine_ls_weighting_scheme calc
_refine_ls_wR_factor_gt 0.0813
_refine_ls_wR_factor_ref 0.0928
_reflns_number_gt 3265
_reflns_number_total 7023
_reflns_threshold_expression >2sigma(I)
_cod_data_source_file ol0493498si20040409_083600.cif
_cod_data_source_block cd23415
_cod_depositor_comments
;
The following automatic conversions were performed:

'_symmetry_cell_setting' value 'Orthorhombic' changed to
'orthorhombic' according to
/home/saulius/struct/CIF-dictionaries/cif_core.dic dictionary named
'cif_core.dic' version 2.4.1 from 2010-06-29.

Automatic conversion script
Id: cif_fix_values 1715 2011-07-08 13:25:40Z adriana 
;
_cod_original_sg_symbol_H-M P2(1)2(1)2(1)
_cod_database_code 1507086

loop_
_symmetry_equiv_pos_as_xyz
'x, y, z'
'-x+1/2, -y, z+1/2'
'-x, y+1/2, -z+1/2'
'x+1/2, -y+1/2, -z'

loop_
_atom_site_label
_atom_site_type_symbol
_atom_site_fract_x
_atom_site_fract_y
_atom_site_fract_z
_atom_site_U_iso_or_equiv
_atom_site_adp_type
_atom_site_occupancy
_atom_site_symmetry_multiplicity
_atom_site_calc_flag
_atom_site_refinement_flags
Br Br 0.09100(5) 1.05477(5) 0.861227(15) 0.0869(2) Uani 1 1 d .
N1 N 0.7427(3) 0.4217(2) 0.89266(7) 0.0359(6) Uani 1 1 d .
N2 N 0.7458(3) 0.5145(2) 0.92423(7) 0.0378(7) Uani 1 1 d .
O1 O 0.5093(3) 0.3141(3) 0.81455(7) 0.0762(8) Uani 1 1 d .
O2 O 0.6254(3) 0.5071(2) 0.81759(6) 0.0595(7) Uani 1 1 d .
O3 O 0.4096(4) 0.2505(2) 0.90600(7) 0.0692(7) Uani 1 1 d .
O4 O 0.8610(3) 0.3228(2) 0.84056(7) 0.0580(7) Uani 1 1 d .
O5 O 0.9852(2) 0.4600(3) 0.88248(6) 0.0491(6) Uani 1 1 d .
O6 O 0.7540(3) 0.5371(2) 0.99300(6) 0.0604(7) Uani 1 1 d .
O7 O 0.8077(3) 0.3442(2) 0.96448(6) 0.0522(7) Uani 1 1 d .
C1 C 0.5899(4) 0.3960(3) 0.87942(9) 0.0375(8) Uani 1 1 d .
C2 C 0.5012(4) 0.5087(3) 0.89895(12) 0.0448(9) Uani 1 1 d .
C3 C 0.6150(4) 0.5989(3) 0.91829(9) 0.0421(8) Uani 1 1 d D
H3 H 0.5778 0.6252 0.9452 0.050 Uiso 1 1 calc RD
C4 C 0.6474(4) 0.7206(3) 0.89368(9) 0.0410(9) Uani 1 1 d .
C5 C 0.5151(4) 0.8025(3) 0.88566(10) 0.0433(9) Uani 1 1 d .
C6 C 0.4883(5) 0.8574(4) 0.84866(10) 0.0621(11) Uani 1 1 d .
H4 H 0.5560 0.8438 0.8276 0.075 Uiso 1 1 calc R
C7 C 0.3631(5) 0.9329(4) 0.84131(11) 0.0710(12) Uani 1 1 d .
H5 H 0.3476 0.9683 0.8156 0.085 Uiso 1 1 calc R
C8 C 0.2637(4) 0.9550(3) 0.87136(11) 0.0551(9) Uani 1 1 d .
C9 C 0.2892(5) 0.9039(4) 0.90946(11) 0.0621(11) Uani 1 1 d .
H6 H 0.2229 0.9211 0.9306 0.074 Uiso 1 1 calc R
C10 C 0.4113(5) 0.8279(3) 0.91636(10) 0.0576(10) Uani 1 1 d .
H7 H 0.4257 0.7922 0.9421 0.069 Uiso 1 1 calc R
C11 C 0.7816(5) 0.7490(4) 0.88073(13) 0.0631(11) Uani 1 1 d D
C12 C 0.5711(4) 0.3971(4) 0.83287(10) 0.0491(10) Uani 1 1 d .
C13 C 0.6120(6) 0.5204(5) 0.77348(11) 0.1032(17) Uani 1 1 d .
H11 H 0.6530 0.4442 0.7601 0.124 Uiso 1 1 calc R
H10 H 0.5078 0.5283 0.7659 0.124 Uiso 1 1 calc R
C14 C 0.6902(8) 0.6314(5) 0.76155(13) 0.134(3) Uani 1 1 d .
H13 H 0.6414 0.7072 0.7722 0.201 Uiso 1 1 calc R
H12 H 0.6928 0.6361 0.7323 0.201 Uiso 1 1 calc R
H14 H 0.7903 0.6272 0.7719 0.201 Uiso 1 1 calc R
C15 C 0.5346(4) 0.2618(4) 0.89403(10) 0.0473(9) Uani 1 1 d .
C16 C 0.6391(6) 0.1493(4) 0.89249(19) 0.0760(15) Uani 1 1 d D
C17 C 0.8656(4) 0.3971(3) 0.86882(10) 0.0420(9) Uani 1 1 d .
C18 C 1.1218(4) 0.4337(5) 0.85942(14) 0.0630(10) Uani 1 1 d D
C19 C 1.1297(4) 0.5054(4) 0.81971(11) 0.0547(10) Uani 1 1 d .
C20 C 1.1311(5) 0.4385(5) 0.78405(13) 0.0862(14) Uani 1 1 d .
H20 H 1.1253 0.3482 0.7841 0.103 Uiso 1 1 calc R
C21 C 1.1413(7) 0.5053(7) 0.74760(14) 0.118(2) Uani 1 1 d .
H21 H 1.1445 0.4589 0.7233 0.142 Uiso 1 1 calc R
C22 C 1.1467(6) 0.6362(7) 0.74649(17) 0.109(2) Uani 1 1 d .
H22 H 1.1532 0.6801 0.7218 0.130 Uiso 1 1 calc R
C23 C 1.1423(7) 0.7031(5) 0.78255(17) 0.114(2) Uani 1 1 d .
H23 H 1.1461 0.7934 0.7824 0.137 Uiso 1 1 calc R
C24 C 1.1324(5) 0.6380(4) 0.81874(14) 0.0838(14) Uani 1 1 d .
H24 H 1.1273 0.6846 0.8430 0.101 Uiso 1 1 calc R
C25 C 0.7671(4) 0.4678(4) 0.96420(10) 0.0438(8) Uani 1 1 d .
C26 C 0.8371(6) 0.2894(4) 1.00522(12) 0.0583(12) Uani 1 1 d D
C27 C 0.8093(4) 0.1466(4) 1.00290(10) 0.0488(10) Uani 1 1 d .
C28 C 0.8949(5) 0.0678(4) 0.97835(11) 0.0684(11) Uani 1 1 d .
H27 H 0.9711 0.1031 0.9626 0.082 Uiso 1 1 calc R
C29 C 0.8669(6) -0.0636(5) 0.97723(13) 0.0818(13) Uani 1 1 d .
H28 H 0.9261 -0.1164 0.9608 0.098 Uiso 1 1 calc R
C30 C 0.7568(7) -0.1179(4) 0.99911(14) 0.0856(16) Uani 1 1 d .
H29 H 0.7385 -0.2067 0.9975 0.103 Uiso 1 1 calc R
C31 C 0.6722(5) -0.0405(5) 1.02372(14) 0.0789(13) Uani 1 1 d .
H30 H 0.5958 -0.0769 1.0391 0.095 Uiso 1 1 calc R
C32 C 0.6990(4) 0.0907(4) 1.02587(11) 0.0599(11) Uani 1 1 d .
H31 H 0.6417 0.1423 1.0431 0.072 Uiso 1 1 calc R
H1 H 0.436(3) 0.476(3) 0.9192(9) 0.052(10) Uiso 1 1 d .
H2 H 0.436(3) 0.554(3) 0.8802(9) 0.056(10) Uiso 1 1 d .
H8 H 0.798(4) 0.827(2) 0.8676(10) 0.075(12) Uiso 1 1 d D
H9 H 0.866(3) 0.692(4) 0.8844(12) 0.097(15) Uiso 1 1 d D
H15 H 0.730(3) 0.159(5) 0.9068(12) 0.117(18) Uiso 1 1 d D
H16 H 0.589(4) 0.069(3) 0.8980(10) 0.091(13) Uiso 1 1 d D
H17 H 0.662(5) 0.154(5) 0.8650(14) 0.12(2) Uiso 1 1 d .
H18 H 1.199(3) 0.455(4) 0.8782(9) 0.074(12) Uiso 1 1 d D
H19 H 1.133(5) 0.344(2) 0.8565(13) 0.112(18) Uiso 1 1 d D
H25 H 0.764(3) 0.336(3) 1.0222(9) 0.066(12) Uiso 1 1 d D
H26 H 0.939(5) 0.316(4) 1.0097(11) 0.085(15) Uiso 1 1 d .

loop_
_atom_site_aniso_label
_atom_site_aniso_U_11
_atom_site_aniso_U_22
_atom_site_aniso_U_33
_atom_site_aniso_U_23
_atom_site_aniso_U_13
_atom_site_aniso_U_12
Br 0.0864(3) 0.0762(3) 0.0982(4) 0.0077(3) -0.0196(3) 0.0232(3)
N1 0.0412(16) 0.0352(15) 0.0312(14) -0.0050(12) -0.0007(13) -0.0072(13)
N2 0.0519(17) 0.0320(15) 0.0294(15) -0.0034(12) -0.0057(13) -0.0003(13)
O1 0.102(2) 0.075(2) 0.0518(16) -0.0065(15) -0.0223(15) -0.0339(18)
O2 0.0857(18) 0.0603(17) 0.0324(13) 0.0094(12) -0.0069(12) -0.0140(14)
O3 0.076(2) 0.0536(16) 0.0776(17) 0.0028(13) 0.0191(17) -0.0193(18)
O4 0.0655(18) 0.0618(17) 0.0469(14) -0.0172(13) 0.0097(12) 0.0008(14)
O5 0.0363(13) 0.0637(16) 0.0474(13) 0.0002(12) -0.0010(11) -0.0034(13)
O6 0.100(2) 0.0514(16) 0.0299(13) -0.0089(12) -0.0065(13) 0.0039(16)
O7 0.0835(18) 0.0422(15) 0.0309(13) 0.0085(11) -0.0071(12) 0.0034(14)
C1 0.0400(19) 0.0372(19) 0.0352(17) 0.0014(14) -0.0054(16) -0.0046(17)
C2 0.049(2) 0.037(2) 0.048(2) 0.0044(18) -0.001(2) -0.0017(18)
C3 0.056(2) 0.0320(18) 0.0383(18) 0.0001(14) 0.0010(17) 0.0005(18)
C4 0.051(2) 0.035(2) 0.0371(19) -0.0010(15) 0.0033(17) -0.0041(17)
C5 0.063(2) 0.0322(19) 0.0350(19) -0.0024(15) -0.0001(18) -0.0029(19)
C6 0.094(3) 0.056(2) 0.037(2) 0.0076(18) 0.008(2) 0.014(2)
C7 0.105(4) 0.065(3) 0.042(2) 0.006(2) -0.016(2) 0.015(3)
C8 0.073(3) 0.038(2) 0.055(2) -0.0024(19) -0.005(2) -0.004(2)
C9 0.076(3) 0.059(3) 0.051(2) 0.000(2) 0.008(2) 0.010(2)
C10 0.075(3) 0.056(2) 0.041(2) 0.0079(18) 0.000(2) 0.016(2)
C11 0.065(3) 0.046(3) 0.079(3) 0.016(2) 0.006(2) -0.007(2)
C12 0.057(2) 0.053(2) 0.038(2) 0.0004(18) -0.0053(19) -0.002(2)
C13 0.166(5) 0.110(4) 0.034(2) 0.020(2) 0.000(3) -0.032(4)
C14 0.243(8) 0.114(5) 0.044(3) 0.010(3) 0.015(4) -0.044(5)
C15 0.060(3) 0.046(2) 0.036(2) 0.0003(17) -0.0033(18) -0.013(2)
C16 0.084(4) 0.043(3) 0.101(5) 0.005(3) -0.016(3) -0.010(3)
C17 0.039(2) 0.043(2) 0.044(2) 0.0053(17) 0.0042(18) -0.0025(17)
C18 0.036(2) 0.079(3) 0.074(3) 0.012(3) 0.003(2) 0.007(2)
C19 0.048(2) 0.065(3) 0.052(2) 0.008(2) 0.0012(18) -0.0022(19)
C20 0.107(4) 0.080(3) 0.071(3) -0.006(3) 0.022(3) -0.009(3)
C21 0.144(5) 0.148(6) 0.063(4) 0.009(4) 0.027(3) -0.011(5)
C22 0.122(5) 0.127(5) 0.077(4) 0.048(4) -0.004(3) -0.025(4)
C23 0.160(6) 0.089(4) 0.093(4) 0.037(4) 0.000(4) -0.030(4)
C24 0.109(4) 0.071(3) 0.071(3) 0.002(3) 0.005(3) -0.018(3)
C25 0.053(2) 0.043(2) 0.035(2) 0.0030(18) -0.0007(16) -0.0072(19)
C26 0.083(3) 0.052(3) 0.040(2) 0.016(2) -0.006(2) -0.003(3)
C27 0.059(3) 0.048(2) 0.040(2) 0.0129(18) -0.0070(19) 0.009(2)
C28 0.072(3) 0.065(3) 0.069(3) -0.001(2) 0.005(2) 0.007(3)
C29 0.099(4) 0.065(3) 0.081(3) -0.008(3) -0.008(3) 0.023(3)
C30 0.131(5) 0.044(3) 0.082(4) 0.005(3) -0.045(3) -0.009(3)
C31 0.089(3) 0.069(3) 0.079(3) 0.022(3) -0.021(3) -0.021(3)
C32 0.066(3) 0.059(3) 0.054(2) 0.009(2) -0.003(2) 0.004(2)

loop_
_atom_type_symbol
_atom_type_description
_atom_type_scat_dispersion_real
_atom_type_scat_dispersion_imag
_atom_type_scat_source
C C 0.0033 0.0016 'International Tables Vol C Tables 4.2.6.8 and 6.1.1.4'
H H 0.0000 0.0000 'International Tables Vol C Tables 4.2.6.8 and 6.1.1.4'
N N 0.0061 0.0033 'International Tables Vol C Tables 4.2.6.8 and 6.1.1.4'
O O 0.0106 0.0060 'International Tables Vol C Tables 4.2.6.8 and 6.1.1.4'
Br Br -0.2901 2.4595 'International Tables Vol C Tables 4.2.6.8 and 6.1.1.4'

loop_
_geom_angle_atom_site_label_1
_geom_angle_atom_site_label_2
_geom_angle_atom_site_label_3
_geom_angle
C17 N1 N2 121.8(3)
C17 N1 C1 123.3(3)
N2 N1 C1 111.1(2)
N1 N2 C25 117.1(2)
N1 N2 C3 106.7(2)
C25 N2 C3 115.6(2)
C12 O2 C13 115.0(3)
C17 O5 C18 114.2(3)
C25 O7 C26 115.0(3)
N1 C1 C12 113.4(3)
N1 C1 C15 111.8(3)
C12 C1 C15 106.2(3)
N1 C1 C2 102.9(3)
C12 C1 C2 110.5(3)
C15 C1 C2 112.2(3)
C3 C2 C1 106.6(3)
C3 C2 H1 109.9(19)
C1 C2 H1 109.8(19)
C3 C2 H2 112.4(19)
C1 C2 H2 114.0(19)
H1 C2 H2 104(3)
N2 C3 C4 113.9(3)
N2 C3 C2 103.3(2)
C4 C3 C2 114.2(3)
N2 C3 H3 108.4
C4 C3 H3 108.4
C2 C3 H3 108.4
C11 C4 C5 123.5(3)
C11 C4 C3 122.2(3)
C5 C4 C3 114.3(3)
C6 C5 C10 116.6(3)
C6 C5 C4 122.5(3)
C10 C5 C4 120.9(3)
C5 C6 C7 122.1(4)
C5 C6 H4 119.0
C7 C6 H4 119.0
C8 C7 C6 120.2(3)
C8 C7 H5 119.9
C6 C7 H5 119.9
C7 C8 C9 119.4(4)
C7 C8 Br 120.4(3)
C9 C8 Br 120.3(3)
C10 C9 C8 120.2(4)
C10 C9 H6 119.9
C8 C9 H6 119.9
C9 C10 C5 121.5(3)
C9 C10 H7 119.2
C5 C10 H7 119.2
C4 C11 H8 120(2)
C4 C11 H9 123(3)
H8 C11 H9 118(4)
O1 C12 O2 126.5(3)
O1 C12 C1 123.5(3)
O2 C12 C1 109.9(3)
C14 C13 O2 108.2(4)
C14 C13 H11 110.1
O2 C13 H11 110.1
C14 C13 H10 110.1
O2 C13 H10 110.1
H11 C13 H10 108.4
C13 C14 H13 109.5
C13 C14 H12 109.5
H13 C14 H12 109.5
C13 C14 H14 109.5
H13 C14 H14 109.5
H12 C14 H14 109.5
O3 C15 C16 121.8(4)
O3 C15 C1 119.4(4)
C16 C15 C1 118.8(4)
C15 C16 H15 116(3)
C15 C16 H16 111(2)
H15 C16 H16 114(4)
C15 C16 H17 98(3)
H15 C16 H17 106(4)
H16 C16 H17 110(4)
O4 C17 O5 126.7(3)
O4 C17 N1 121.9(3)
O5 C17 N1 111.4(3)
O5 C18 C19 113.4(3)
O5 C18 H18 103(2)
C19 C18 H18 114(2)
O5 C18 H19 109(3)
C19 C18 H19 113(3)
H18 C18 H19 103(4)
C20 C19 C24 119.1(4)
C20 C19 C18 120.0(4)
C24 C19 C18 120.9(4)
C19 C20 C21 119.6(5)
C19 C20 H20 120.2
C21 C20 H20 120.2
C22 C21 C20 121.5(5)
C22 C21 H21 119.3
C20 C21 H21 119.3
C21 C22 C23 118.5(5)
C21 C22 H22 120.7
C23 C22 H22 120.7
C24 C23 C22 120.4(5)
C24 C23 H23 119.8
C22 C23 H23 119.8
C19 C24 C23 120.8(5)
C19 C24 H24 119.6
C23 C24 H24 119.6
O6 C25 O7 126.7(3)
O6 C25 N2 121.4(3)
O7 C25 N2 111.8(3)
O7 C26 C27 107.5(3)
O7 C26 H25 102(2)
C27 C26 H25 113(2)
O7 C26 H26 102(2)
C27 C26 H26 116(2)
H25 C26 H26 114(3)
C32 C27 C28 118.5(4)
C32 C27 C26 120.4(4)
C28 C27 C26 121.1(4)
C29 C28 C27 119.5(4)
C29 C28 H27 120.2
C27 C28 H27 120.2
C30 C29 C28 121.9(4)
C30 C29 H28 119.0
C28 C29 H28 119.0
C29 C30 C31 118.9(4)
C29 C30 H29 120.6
C31 C30 H29 120.6
C30 C31 C32 120.4(5)
C30 C31 H30 119.8
C32 C31 H30 119.8
C27 C32 C31 120.7(4)
C27 C32 H31 119.6
C31 C32 H31 119.6

loop_
_geom_bond_atom_site_label_1
_geom_bond_atom_site_label_2
_geom_bond_distance
Br C8 1.887(4)
N1 C17 1.374(4)
N1 N2 1.408(3)
N1 C1 1.461(4)
N2 C25 1.409(4)
N2 C3 1.472(4)
O1 C12 1.181(4)
O2 C12 1.330(4)
O2 C13 1.457(4)
O3 C15 1.193(4)
O4 C17 1.202(4)
O5 C17 1.330(4)
O5 C18 1.464(4)
O6 C25 1.189(3)
O7 C25 1.322(4)
O7 C26 1.473(4)
C1 C12 1.536(4)
C1 C15 1.543(5)
C1 C2 1.544(4)
C2 C3 1.518(5)
C2 H1 0.95(3)
C2 H2 0.97(3)
C3 C4 1.517(4)
C3 H3 0.9800
C4 C11 1.309(5)
C4 C5 1.479(5)
C5 C6 1.359(4)
C5 C10 1.395(5)
C6 C7 1.386(5)
C6 H4 0.9300
C7 C8 1.348(5)
C7 H5 0.9300
C8 C9 1.375(5)
C9 C10 1.363(5)
C9 H6 0.9300
C10 H7 0.9300
C11 H8 0.926(18)
C11 H9 0.965(19)
C13 C14 1.396(6)
C13 H11 0.9700
C13 H10 0.9700
C14 H13 0.9600
C14 H12 0.9600
C14 H14 0.9600
C15 C16 1.489(6)
C16 H15 0.948(19)
C16 H16 0.954(19)
C16 H17 0.92(4)
C18 C19 1.498(5)
C18 H18 0.950(18)
C18 H19 0.934(19)
C19 C20 1.356(5)
C19 C24 1.364(5)
C20 C21 1.381(6)
C20 H20 0.9300
C21 C22 1.347(7)
C21 H21 0.9300
C22 C23 1.368(7)
C22 H22 0.9300
C23 C24 1.365(6)
C23 H23 0.9300
C24 H24 0.9300
C26 C27 1.491(6)
C26 H25 0.983(18)
C26 H26 0.96(4)
C27 C32 1.369(5)
C27 C28 1.376(5)
C28 C29 1.374(6)
C28 H27 0.9300
C29 C30 1.342(6)
C29 H28 0.9300
C30 C31 1.363(6)
C30 H29 0.9300
C31 C32 1.373(6)
C31 H30 0.9300
C32 H31 0.9300

loop_
_geom_torsion_atom_site_label_1
_geom_torsion_atom_site_label_2
_geom_torsion_atom_site_label_3
_geom_torsion_atom_site_label_4
_geom_torsion
C17 N1 N2 C25 -98.9(3)
C1 N1 N2 C25 102.4(3)
C17 N1 N2 C3 129.8(3)
C1 N1 N2 C3 -28.9(3)
C17 N1 C1 C12 -25.2(4)
N2 N1 C1 C12 133.1(3)
C17 N1 C1 C15 94.8(3)
N2 N1 C1 C15 -106.8(3)
C17 N1 C1 C2 -144.6(3)
N2 N1 C1 C2 13.7(3)
N1 C1 C2 C3 6.0(3)
C12 C1 C2 C3 -115.4(3)
C15 C1 C2 C3 126.3(3)
N1 N2 C3 C4 -93.6(3)
C25 N2 C3 C4 134.2(3)
N1 N2 C3 C2 30.8(3)
C25 N2 C3 C2 -101.3(3)
C1 C2 C3 N2 -22.2(3)
C1 C2 C3 C4 102.1(3)
N2 C3 C4 C11 -2.9(4)
C2 C3 C4 C11 -121.2(4)
N2 C3 C4 C5 176.9(3)
C2 C3 C4 C5 58.5(4)
C11 C4 C5 C6 42.8(5)
C3 C4 C5 C6 -137.0(3)
C11 C4 C5 C10 -136.8(4)
C3 C4 C5 C10 43.4(4)
C10 C5 C6 C7 -1.1(6)
C4 C5 C6 C7 179.3(3)
C5 C6 C7 C8 0.6(6)
C6 C7 C8 C9 1.1(6)
C6 C7 C8 Br -178.7(3)
C7 C8 C9 C10 -2.1(6)
Br C8 C9 C10 177.6(3)
C8 C9 C10 C5 1.6(6)
C6 C5 C10 C9 0.0(6)
C4 C5 C10 C9 179.7(3)
C13 O2 C12 O1 -3.3(6)
C13 O2 C12 C1 -179.2(3)
N1 C1 C12 O1 131.0(4)
C15 C1 C12 O1 7.9(5)
C2 C1 C12 O1 -114.0(4)
N1 C1 C12 O2 -52.9(4)
C15 C1 C12 O2 -176.1(3)
C2 C1 C12 O2 62.1(4)
C12 O2 C13 C14 -172.4(4)
N1 C1 C15 O3 139.8(3)
C12 C1 C15 O3 -96.0(4)
C2 C1 C15 O3 24.8(4)
N1 C1 C15 C16 -40.6(4)
C12 C1 C15 C16 83.6(4)
C2 C1 C15 C16 -155.6(4)
C18 O5 C17 O4 0.7(5)
C18 O5 C17 N1 177.6(3)
N2 N1 C17 O4 -176.1(3)
C1 N1 C17 O4 -20.0(4)
N2 N1 C17 O5 6.8(4)
C1 N1 C17 O5 162.8(3)
C17 O5 C18 C19 77.7(4)
O5 C18 C19 C20 -115.9(4)
O5 C18 C19 C24 62.7(5)
C24 C19 C20 C21 2.6(7)
C18 C19 C20 C21 -178.8(4)
C19 C20 C21 C22 -1.4(9)
C20 C21 C22 C23 0.2(11)
C21 C22 C23 C24 -0.2(10)
C20 C19 C24 C23 -2.6(7)
C18 C19 C24 C23 178.8(4)
C22 C23 C24 C19 1.4(9)
C26 O7 C25 O6 0.9(5)
C26 O7 C25 N2 178.0(3)
N1 N2 C25 O6 -171.2(3)
C3 N2 C25 O6 -44.2(4)
N1 N2 C25 O7 11.5(4)
C3 N2 C25 O7 138.5(3)
C25 O7 C26 C27 153.4(3)
O7 C26 C27 C32 -117.4(4)
O7 C26 C27 C28 63.8(5)
C32 C27 C28 C29 0.6(5)
C26 C27 C28 C29 179.4(4)
C27 C28 C29 C30 0.8(6)
C28 C29 C30 C31 -1.2(7)
C29 C30 C31 C32 0.3(7)
C28 C27 C32 C31 -1.5(5)
C26 C27 C32 C31 179.6(4)
C30 C31 C32 C27 1.1(6)

loop_
_cod_related_entry_id
_cod_related_entry_database
_cod_related_entry_code
1 ChemSpider 9961673
